data_1550185
loop_
_publ_author_name
'Yang, Xuemei'
'Elrod, Lindy C.'
'Reibenspies, Joseph'
'Hall, Michael B.'
'Darensbourg, Marcetta Y.'

_publ_section_title
;
 Oxygen Uptake in Complexes Related to [NiFeS] and [NiFeSe] Hydrogenase
 Active Sites
;
_journal_name_full 'Chemical Science'
_journal_paper_doi 10.1039/C8SC04436H
_journal_year 2019
_chemical_formula_moiety 'C8.69 H14.25 N1.18 Ni0.59 S1.18, 0.41(C14 H22 N2 Ni1 S2)'
_chemical_formula_sum 'C14.4 H23.21 N2 Ni S2'
_chemical_formula_weight 347.25
_chemical_name_systematic NiSPh
_space_group_crystal_system monoclinic
_space_group_IT_number 14
_space_group_name_Hall '-P 2ybc'
_space_group_name_H-M_alt 'P 1 21/c 1'
_symmetry_space_group_name_Hall '-P 2ybc'
_symmetry_space_group_name_H-M 'P 1 21/c 1'
_atom_sites_solution_hydrogens geom
_atom_sites_solution_primary direct
_audit_creation_date 2018-04-26
_audit_creation_method
;
Olex2 1.2
(compiled 2017.08.10 svn.r3458 for OlexSys, GUI svn.r5381)
;
_audit_update_record
;
2018-08-11 deposited with the CCDC.
2018-11-05 downloaded from the CCDC.
;
_cell_angle_alpha 90
_cell_angle_beta 93.156(3)
_cell_angle_gamma 90
_cell_formula_units_Z 4
_cell_length_a 9.6130(7)
_cell_length_b 10.3609(7)
_cell_length_c 15.3479(10)
_cell_measurement_reflns_used 9979
_cell_measurement_temperature 100(2)
_cell_measurement_theta_max 72.51
_cell_measurement_theta_min 4.27
_cell_volume 1526.32(18)
_computing_cell_refinement 'SAINT V8.38A (?, 2016)'
_computing_data_reduction 'SAINT V8.38A (?, 2016)'
_computing_molecular_graphics 'Olex2 (Dolomanov et al., 2009)'
_computing_publication_material 'Olex2 (Dolomanov et al., 2009)'
_computing_structure_refinement 'XH (Sheldrick, 2008)'
_computing_structure_solution 'SIR2004 (Burla et al., 2007)'
_diffrn_ambient_temperature 100.0
_diffrn_detector 'CCD area detector'
_diffrn_detector_area_resol_mean 7.9
_diffrn_detector_type 'Bruker SMART CCD APEX2 area detector'
_diffrn_measured_fraction_theta_full 0.995
_diffrn_measured_fraction_theta_max 0.994
_diffrn_measurement_device 'three-circle diffractometer'
_diffrn_measurement_device_type 'Bruker SMART CCD APEX2 area detector'
_diffrn_measurement_method '\w scans'
_diffrn_radiation_monochromator graphite
_diffrn_radiation_probe x-ray
_diffrn_radiation_type CuK\a
_diffrn_radiation_wavelength 1.54178
_diffrn_reflns_av_R_equivalents 0.0395
_diffrn_reflns_av_unetI/netI 0.0202
_diffrn_reflns_Laue_measured_fraction_full 0.995
_diffrn_reflns_Laue_measured_fraction_max 0.994
_diffrn_reflns_limit_h_max 11
_diffrn_reflns_limit_h_min -11
_diffrn_reflns_limit_k_max 11
_diffrn_reflns_limit_k_min -12
_diffrn_reflns_limit_l_max 16
_diffrn_reflns_limit_l_min -18
_diffrn_reflns_number 28502
_diffrn_reflns_point_group_measured_fraction_full 0.995
_diffrn_reflns_point_group_measured_fraction_max 0.994
_diffrn_reflns_theta_full 67.679
_diffrn_reflns_theta_max 72.504
_diffrn_reflns_theta_min 5.153
_diffrn_source 'sealed X-ray tube'
_diffrn_source_target Mo
_diffrn_standards_number 0
_exptl_absorpt_coefficient_mu 4.286
_exptl_absorpt_correction_T_max 0.7536
_exptl_absorpt_correction_T_min 0.4486
_exptl_absorpt_correction_type none
_exptl_absorpt_process_details
;
SADABS-2016/2 (Bruker,2016/2) was used for absorption correction.
wR2(int) was 0.1139 before and 0.0651 after correction.
The Ratio of minimum to maximum transmission is 0.5953.
The \l/2 correction factor is Not present.
;
_exptl_crystal_colour 'dark purple'
_exptl_crystal_density_diffrn 1.511
_exptl_crystal_F_000 735
_refine_diff_density_max 0.382
_refine_diff_density_min -0.931
_refine_diff_density_rms 0.086
_refine_ls_extinction_coef 0.0024(3)
_refine_ls_extinction_expression Fc^*^=kFc[1+0.001xFc^2^\l^3^/sin(2\q)]^-1/4^
_refine_ls_extinction_method 'SHELXL-2017/1 (Sheldrick 2017)'
_refine_ls_goodness_of_fit_ref 1.065
_refine_ls_hydrogen_treatment constr
_refine_ls_matrix_type full
_refine_ls_number_parameters 347
_refine_ls_number_reflns 3013
_refine_ls_number_restraints 417
_refine_ls_restrained_S_all 1.055
_refine_ls_R_factor_all 0.0629
_refine_ls_R_factor_gt 0.0603
_refine_ls_shift/su_max 0.000
_refine_ls_shift/su_mean 0.000
_refine_ls_structure_factor_coef Fsqd
_refine_ls_weighting_details 'w=1/[\s^2^(Fo^2^)+(0.0088P)^2^+9.0000P] where P=(Fo^2^+2Fc^2^)/3'
_refine_ls_weighting_scheme calc
_refine_ls_wR_factor_gt 0.1330
_refine_ls_wR_factor_ref 0.1343
_reflns_Friedel_coverage 0.000
_reflns_number_gt 2856
_reflns_number_total 3013
_reflns_threshold_expression 'I > 2\s(I)'
_cod_data_source_file c8sc04436h2.cif
_cod_data_source_block myd
_cod_original_formula_sum 'C14.40 H23.21 N2 Ni S2'
_cod_database_code 1550185
_shelx_shelxl_version_number 2017/1
_shelx_space_group_comment
;
The symmetry employed for this shelxl refinement is uniquely defined
by the following loop, which should always be used as a source of
symmetry information in preference to the above space-group names.
They are only intended as comments.
;
_olex2_refinement_description
;
1. Fixed Uiso
 At 1.2 times of:
  All C(H) groups, All C(H,H) groups
 At 1.5 times of:
  All C(H,H,H) groups
2. Restrained planarity
 C9_1, C10_1, C11_1, C12_1, C13_1, C14_1
 C9_2, C10_2, C11_2, C12_2, C13_2, C14_2
 with sigma of 0.1
3. Rigid bond restraints
 Ni1_1, S1_1, S2_1, N1_1, N2_1, C1_1, C2_1, C3_1, C4_1, C5_1, C6_1, C7_1, C8_1,
  C9_1, C10_1, C11_1, C12_1, C13_1, C14_1
 Ni1_2, S1_2, S2_2, N1_2, N2_2, C1_2, C2_2, C3_2, C4_2, C5_2, C6_2, C7_2, C8_2,
  C9_2, C10_2, C11_2, C12_2, C13_2, C14_2
 with sigma for 1-2 distances of 0.004 and sigma for 1-3 distances of 0.004
4. Uiso/Uaniso restraints and constraints
Ni1_1 \\sim S1_1 \\sim S2_1 \\sim N1_1 \\sim N2_1 \\sim C1_1 \\sim C2_1 \\sim
C3_1 \\sim C4_1 \\sim C5_1 \\sim C6_1 \\sim C7_1 \\sim C8_1 \\sim C9_1 \\sim
C10_1 \\sim C11_1 \\sim C12_1 \\sim C13_1 \\sim C14_1 \\sim Ni1_2 \\sim S1_2
\\sim S2_2 \\sim N1_2 \\sim N2_2 \\sim C1_2 \\sim C2_2 \\sim C3_2 \\sim C4_2
\\sim C5_2 \\sim C6_2 \\sim C7_2 \\sim C8_2 \\sim C9_2 \\sim C10_2 \\sim C11_2
\\sim C12_2 \\sim C13_2 \\sim C14_2: within 2A with sigma of 0.004 and sigma
for terminal atoms of 0.01
5. Same fragment restrains
{Ni1_2, S1_2, S2_2, N1_2, N2_2, C1_2, C2_2, C3_2, C4_2, C5_2, C6_2, C7_2, C8_2,
C9_2, C10_2, C11_2, C12_2, C13_2, C14_2}
as
{Ni1_1, S1_1, S2_1, N1_1, N2_1, C1_1, C2_1, C3_1, C4_1, C5_1, C6_1, C7_1, C8_1,
C9_1, C10_1, C11_1, C12_1, C13_1, C14_1} sigma for 1-2: 0.005 1-3: 0.04
6. Others
 Sof(Ni1)=Sof(S1)=Sof(S2)=Sof(N1)=Sof(N2)=Sof(C1)=Sof(H1A)=Sof(H1B)=Sof(C2)=
 Sof(H2A)=Sof(H2B)=Sof(C3)=Sof(H3A)=Sof(H3B)=Sof(C4)=Sof(H4A)=Sof(H4B)=Sof(C5)=
 Sof(H5A)=Sof(H5B)=Sof(C6)=Sof(H6A)=Sof(H6B)=Sof(C7)=Sof(H7A)=Sof(H7B)=Sof(C8)=
 Sof(H8A)=Sof(H8B)=Sof(H8C)=Sof(C9)=Sof(C10)=Sof(H10)=Sof(C11)=Sof(H11)=
 Sof(C12)=Sof(H12)=Sof(C13)=Sof(H13)=Sof(C14)=Sof(H14)=1-FVAR(1)
 Sof(Ni1)=Sof(S1)=Sof(S2)=Sof(N1)=Sof(N2)=Sof(C1)=Sof(H1A)=Sof(H1B)=Sof(C2)=
 Sof(H2A)=Sof(H2B)=Sof(C3)=Sof(H3A)=Sof(H3B)=Sof(C4)=Sof(H4A)=Sof(H4B)=Sof(C5)=
 Sof(H5A)=Sof(H5B)=Sof(C6)=Sof(H6A)=Sof(H6B)=Sof(C7)=Sof(H7A)=Sof(H7B)=Sof(C9)=
 Sof(C10)=Sof(H10)=Sof(C11)=Sof(H11)=Sof(C12)=Sof(H12)=Sof(C13)=Sof(H13)=
 Sof(C14)=Sof(H14)=FVAR(1)
7.a Secondary CH2 refined with riding coordinates:
 C1(H1A,H1B), C2(H2A,H2B), C3(H3A,H3B), C4(H4A,H4B), C5(H5A,H5B), C6(H6A,H6B),
 C7(H7A,H7B), C1(H1A,H1B), C2(H2A,H2B), C3(H3A,H3B), C4(H4A,H4B), C5(H5A,H5B),
 C6(H6A,H6B), C7(H7A,H7B)
7.b Aromatic/amide H refined with riding coordinates:
 C10(H10), C11(H11), C12(H12), C13(H13), C14(H14), C10(H10), C11(H11),
 C12(H12), C13(H13), C14(H14)
7.c Idealised Me refined as rotating group:
 C8(H8A,H8B,H8C), C8(H8A,H8B,H8C)
;
_olex2_submission_special_instructions 'No special instructions were received'

loop_
_space_group_symop_operation_xyz
'x, y, z'
'-x, y+1/2, -z+1/2'
'-x, -y, -z'
'x, -y-1/2, z-1/2'

loop_
_atom_site_label
_atom_site_type_symbol
_atom_site_fract_x
_atom_site_fract_y
_atom_site_fract_z
_atom_site_U_iso_or_equiv
_atom_site_adp_type
_atom_site_occupancy
_atom_site_site_symmetry_order
_atom_site_calc_flag
_atom_site_refinement_flags_posn
_atom_site_refinement_flags_adp
_atom_site_refinement_flags_occupancy
_atom_site_disorder_assembly
_atom_site_disorder_group
Ni1_1 Ni 0.4247(3) 0.2004(2) 0.50276(15) 0.0246(5) Uani 0.592(5) 1 d D U P A 1
S1_1 S 0.5721(6) 0.2445(10) 0.4064(3) 0.0277(8) Uani 0.592(5) 1 d D U P A 1
S2_1 S 0.2871(7) 0.1206(9) 0.3983(5) 0.0309(11) Uani 0.592(5) 1 d D U P A 1
N1_1 N 0.5590(7) 0.2531(5) 0.5950(3) 0.0274(10) Uani 0.592(5) 1 d D U P A 1
N2_1 N 0.3024(7) 0.1869(6) 0.6025(3) 0.0320(10) Uani 0.592(5) 1 d D U P A 1
C1_1 C 0.7154(8) 0.3071(8) 0.4786(5) 0.0306(13) Uani 0.592(5) 1 d D U P A 1
H1A_1 H 0.806272 0.287177 0.454307 0.037 Uiso 0.592(5) 1 calc R . P A 1
H1B_1 H 0.707329 0.401856 0.484752 0.037 Uiso 0.592(5) 1 calc R . P A 1
C2_1 C 0.7048(7) 0.2425(7) 0.5658(4) 0.0303(12) Uani 0.592(5) 1 d D U P A 1
H2A_1 H 0.770232 0.283944 0.609380 0.036 Uiso 0.592(5) 1 calc R . P A 1
H2B_1 H 0.730944 0.150405 0.561293 0.036 Uiso 0.592(5) 1 calc R . P A 1
C3_1 C 0.5257(8) 0.3885(6) 0.6175(4) 0.0301(12) Uani 0.592(5) 1 d D U P A 1
H3A_1 H 0.516528 0.440660 0.563403 0.036 Uiso 0.592(5) 1 calc R . P A 1
H3B_1 H 0.603044 0.425007 0.654998 0.036 Uiso 0.592(5) 1 calc R . P A 1
C4_1 C 0.3908(9) 0.3969(9) 0.6650(6) 0.0345(14) Uani 0.592(5) 1 d D U P A 1
H4A_1 H 0.409288 0.364339 0.725193 0.041 Uiso 0.592(5) 1 calc R . P A 1
H4B_1 H 0.364601 0.488985 0.669394 0.041 Uiso 0.592(5) 1 calc R . P A 1
C5_1 C 0.2684(10) 0.3247(8) 0.6246(6) 0.0343(14) Uani 0.592(5) 1 d D U P A 1
H5A_1 H 0.234457 0.369821 0.570707 0.041 Uiso 0.592(5) 1 calc R . P A 1
H5B_1 H 0.192295 0.325245 0.665487 0.041 Uiso 0.592(5) 1 calc R . P A 1
C6_1 C 0.5400(9) 0.1668(9) 0.6723(5) 0.0310(13) Uani 0.592(5) 1 d D U P A 1
H6A_1 H 0.568095 0.213527 0.726685 0.037 Uiso 0.592(5) 1 calc R . P A 1
H6B_1 H 0.600172 0.089743 0.668411 0.037 Uiso 0.592(5) 1 calc R . P A 1
C7_1 C 0.3884(9) 0.1250(9) 0.6747(5) 0.0349(14) Uani 0.592(5) 1 d D U P A 1
H7A_1 H 0.382187 0.030010 0.669061 0.042 Uiso 0.592(5) 1 calc R . P A 1
H7B_1 H 0.351967 0.149651 0.731461 0.042 Uiso 0.592(5) 1 calc R . P A 1
C8_1 C 0.1687(7) 0.1162(8) 0.5906(5) 0.0794(19) Uani 1 1 d D U . A 1
H8A_1 H 0.107003 0.161714 0.547953 0.119 Uiso 1 1 calc GR . . A 1
H8B_1 H 0.124370 0.111422 0.646540 0.119 Uiso 1 1 calc GR . . A 1
H8C_1 H 0.186315 0.028761 0.569571 0.119 Uiso 1 1 calc GR . . A 1
C9_1 C 0.1486(10) 0.2259(11) 0.3711(7) 0.0271(14) Uani 0.592(5) 1 d D U P A 1
C10_1 C 0.0227(10) 0.1740(12) 0.3384(6) 0.0305(17) Uani 0.592(5) 1 d D U P A 1
H10_1 H 0.011752 0.082927 0.335900 0.037 Uiso 0.592(5) 1 calc R . P A 1
C11_1 C -0.0866(11) 0.2522(11) 0.3095(6) 0.0360(18) Uani 0.592(5) 1 d D U P A 1
H11_1 H -0.171422 0.214641 0.287283 0.043 Uiso 0.592(5) 1 calc R . P A 1
C12_1 C -0.0729(12) 0.3848(11) 0.3129(7) 0.0368(19) Uani 0.592(5) 1 d D U P A 1
H12_1 H -0.146066 0.438867 0.290124 0.044 Uiso 0.592(5) 1 calc R . P A 1
C13_1 C 0.0485(13) 0.4381(12) 0.3498(7) 0.0324(19) Uani 0.592(5) 1 d D U P A 1
H13_1 H 0.056358 0.529124 0.355284 0.039 Uiso 0.592(5) 1 calc R . P A 1
C14_1 C 0.1595(13) 0.3598(11) 0.3789(8) 0.0284(18) Uani 0.592(5) 1 d D U P A 1
H14_1 H 0.242426 0.397487 0.404031 0.034 Uiso 0.592(5) 1 calc R . P A 1
Ni1_2 Ni 0.3798(3) 0.2221(3) 0.4978(2) 0.0174(6) Uani 0.408(5) 1 d D U P A 2
S1_2 S 0.5552(8) 0.2363(16) 0.4171(4) 0.0286(13) Uani 0.408(5) 1 d D U P A 2
S2_2 S 0.2618(10) 0.1271(12) 0.3902(7) 0.0225(12) Uani 0.408(5) 1 d D U P A 2
N1_2 N 0.4932(8) 0.2815(6) 0.5984(4) 0.0195(11) Uani 0.408(5) 1 d D U P A 2
N2_2 N 0.2386(7) 0.2084(7) 0.5872(4) 0.0192(11) Uani 0.408(5) 1 d D U P A 2
C1_2 C 0.6910(10) 0.2749(11) 0.5022(7) 0.0286(16) Uani 0.408(5) 1 d D U P A 2
H1A_2 H 0.733194 0.194642 0.526708 0.034 Uiso 0.408(5) 1 calc R . P A 2
H1B_2 H 0.765359 0.327470 0.477558 0.034 Uiso 0.408(5) 1 calc R . P A 2
C2_2 C 0.6217(8) 0.3493(9) 0.5720(5) 0.0245(14) Uani 0.408(5) 1 d D U P A 2
H2A_2 H 0.687481 0.359134 0.623540 0.029 Uiso 0.408(5) 1 calc R . P A 2
H2B_2 H 0.596782 0.436534 0.550041 0.029 Uiso 0.408(5) 1 calc R . P A 2
C3_2 C 0.5329(11) 0.1630(10) 0.6487(7) 0.0221(15) Uani 0.408(5) 1 d D U P A 2
H3A_2 H 0.609569 0.184058 0.692048 0.026 Uiso 0.408(5) 1 calc R . P A 2
H3B_2 H 0.567791 0.097485 0.608301 0.026 Uiso 0.408(5) 1 calc R . P A 2
C4_2 C 0.4113(10) 0.1064(12) 0.6957(6) 0.0231(16) Uani 0.408(5) 1 d D U P A 2
H4A_2 H 0.439435 0.021044 0.719699 0.028 Uiso 0.408(5) 1 calc R . P A 2
H4B_2 H 0.392073 0.163100 0.745598 0.028 Uiso 0.408(5) 1 calc R . P A 2
C5_2 C 0.2795(9) 0.0905(8) 0.6400(5) 0.0216(14) Uani 0.408(5) 1 d D U P A 2
H5A_2 H 0.202901 0.068639 0.677999 0.026 Uiso 0.408(5) 1 calc R . P A 2
H5B_2 H 0.290864 0.017040 0.599752 0.026 Uiso 0.408(5) 1 calc R . P A 2
C6_2 C 0.4085(10) 0.3697(10) 0.6522(7) 0.0228(15) Uani 0.408(5) 1 d D U P A 2
H6A_2 H 0.417563 0.459924 0.632141 0.027 Uiso 0.408(5) 1 calc R . P A 2
H6B_2 H 0.441794 0.365034 0.714339 0.027 Uiso 0.408(5) 1 calc R . P A 2
C7_2 C 0.2570(12) 0.3267(11) 0.6418(8) 0.0225(15) Uani 0.408(5) 1 d D U P A 2
H7A_2 H 0.222034 0.309665 0.700178 0.027 Uiso 0.408(5) 1 calc R . P A 2
H7B_2 H 0.200474 0.397381 0.614685 0.027 Uiso 0.408(5) 1 calc R . P A 2
C8_2 C 0.0881(8) 0.1979(10) 0.5599(6) 0.0268(19) Uani 0.408(5) 1 d D U P A 2
H8A_2 H 0.059947 0.273023 0.524366 0.040 Uiso 0.408(5) 1 calc GR . P A 2
H8B_2 H 0.033112 0.194647 0.611708 0.040 Uiso 0.408(5) 1 calc GR . P A 2
H8C_2 H 0.072210 0.118986 0.525503 0.040 Uiso 0.408(5) 1 calc GR . P A 2
C9_2 C 0.1266(14) 0.2333(15) 0.3573(9) 0.0183(16) Uani 0.408(5) 1 d D U P A 2
C10_2 C 0.0043(13) 0.1832(15) 0.3176(8) 0.0196(18) Uani 0.408(5) 1 d D U P A 2
H10_2 H -0.007565 0.092356 0.313431 0.023 Uiso 0.408(5) 1 calc R . P A 2
C11_2 C -0.0999(13) 0.2639(14) 0.2844(7) 0.0215(19) Uani 0.408(5) 1 d D U P A 2
H11_2 H -0.181934 0.227257 0.257443 0.026 Uiso 0.408(5) 1 calc R . P A 2
C12_2 C -0.0880(15) 0.3965(14) 0.2893(8) 0.0222(19) Uani 0.408(5) 1 d D U P A 2
H12_2 H -0.159898 0.451299 0.265913 0.027 Uiso 0.408(5) 1 calc R . P A 2
C13_2 C 0.0324(16) 0.4467(15) 0.3295(9) 0.021(2) Uani 0.408(5) 1 d D U P A 2
H13_2 H 0.041978 0.537620 0.334975 0.026 Uiso 0.408(5) 1 calc R . P A 2
C14_2 C 0.1399(17) 0.3673(15) 0.3623(10) 0.0190(19) Uani 0.408(5) 1 d D U P A 2
H14_2 H 0.222620 0.404473 0.388174 0.023 Uiso 0.408(5) 1 calc R . P A 2

loop_
_atom_site_aniso_label
_atom_site_aniso_U_11
_atom_site_aniso_U_22
_atom_site_aniso_U_33
_atom_site_aniso_U_23
_atom_site_aniso_U_13
_atom_site_aniso_U_12
Ni1_1 0.0411(13) 0.0193(9) 0.0136(7) 0.0011(6) 0.0040(8) 0.0045(9)
S1_1 0.0383(17) 0.0289(17) 0.0162(12) 0.0036(12) 0.0060(10) 0.0088(15)
S2_1 0.041(3) 0.0250(16) 0.0265(19) -0.0056(14) -0.0012(14) 0.0079(18)
N1_1 0.042(2) 0.026(2) 0.0151(16) 0.0024(15) 0.0040(15) 0.0074(17)
N2_1 0.048(2) 0.027(2) 0.0222(18) 0.0036(17) 0.0109(17) 0.0044(19)
C1_1 0.038(2) 0.033(3) 0.021(2) 0.008(2) 0.0041(19) 0.007(2)
C2_1 0.038(2) 0.032(3) 0.021(2) 0.003(2) 0.0039(18) 0.008(2)
C3_1 0.047(3) 0.024(2) 0.019(2) 0.0002(18) 0.004(2) 0.005(2)
C4_1 0.051(3) 0.029(3) 0.025(3) -0.001(2) 0.011(2) 0.011(2)
C5_1 0.048(3) 0.032(2) 0.024(3) 0.004(2) 0.014(2) 0.012(2)
C6_1 0.052(3) 0.026(2) 0.016(2) 0.005(2) 0.007(2) 0.013(2)
C7_1 0.059(3) 0.026(3) 0.021(2) 0.007(2) 0.016(2) 0.008(2)
C8_1 0.075(3) 0.081(4) 0.083(4) -0.004(4) 0.015(3) -0.028(3)
C9_1 0.034(3) 0.025(2) 0.023(3) -0.002(3) 0.007(2) 0.001(2)
C10_1 0.035(3) 0.027(3) 0.030(4) 0.002(3) 0.005(3) -0.002(3)
C11_1 0.036(3) 0.037(3) 0.035(4) 0.003(4) 0.004(3) 0.000(3)
C12_1 0.040(3) 0.036(3) 0.035(4) 0.005(4) 0.002(3) 0.007(3)
C13_1 0.042(4) 0.026(3) 0.030(4) 0.004(3) 0.004(3) 0.003(3)
C14_1 0.036(4) 0.023(3) 0.026(4) 0.002(3) 0.006(3) 0.000(3)
Ni1_2 0.0232(14) 0.0174(13) 0.0111(8) -0.0010(8) -0.0049(9) 0.0055(10)
S1_2 0.0257(19) 0.042(3) 0.018(2) 0.002(2) -0.0010(13) 0.0045(18)
S2_2 0.029(3) 0.020(2) 0.0176(18) -0.0076(15) -0.0083(15) 0.0071(19)
N1_2 0.025(2) 0.019(2) 0.0141(18) 0.0021(17) -0.0063(17) 0.0031(19)
N2_2 0.023(2) 0.021(2) 0.013(2) 0.0028(19) -0.0029(17) 0.004(2)
C1_2 0.025(2) 0.039(3) 0.022(3) 0.006(3) -0.003(2) 0.001(3)
C2_2 0.024(3) 0.029(3) 0.020(3) 0.004(2) -0.007(2) -0.002(2)
C3_2 0.026(3) 0.022(3) 0.017(3) 0.004(3) -0.009(2) 0.003(2)
C4_2 0.027(3) 0.024(3) 0.017(3) 0.006(2) -0.011(2) 0.001(3)
C5_2 0.024(3) 0.024(3) 0.016(3) 0.006(2) -0.008(2) 0.001(2)
C6_2 0.032(3) 0.021(3) 0.015(3) 0.000(2) -0.003(2) 0.004(2)
C7_2 0.030(3) 0.022(3) 0.015(3) 0.001(2) 0.000(2) 0.007(3)
C8_2 0.021(3) 0.037(5) 0.022(4) 0.008(4) -0.004(3) 0.009(3)
C9_2 0.024(3) 0.020(3) 0.011(3) -0.002(3) -0.003(2) 0.004(3)
C10_2 0.024(3) 0.022(3) 0.012(4) 0.000(3) -0.004(3) 0.000(3)
C11_2 0.025(3) 0.030(4) 0.009(4) 0.003(3) -0.004(3) 0.002(3)
C12_2 0.026(4) 0.029(4) 0.011(4) 0.005(3) -0.003(3) 0.008(3)
C13_2 0.028(4) 0.021(3) 0.014(4) 0.004(3) -0.002(3) 0.005(3)
C14_2 0.024(4) 0.019(3) 0.013(4) 0.001(3) -0.002(3) 0.002(3)

loop_
_atom_type_symbol
_atom_type_description
_atom_type_scat_dispersion_real
_atom_type_scat_dispersion_imag
_atom_type_scat_source
C C 0.0181 0.0091 'International Tables Vol C Tables 4.2.6.8 and 6.1.1.4'
H H 0.0000 0.0000 'International Tables Vol C Tables 4.2.6.8 and 6.1.1.4'
N N 0.0311 0.0180 'International Tables Vol C Tables 4.2.6.8 and 6.1.1.4'
Ni Ni -3.0029 0.5091 'International Tables Vol C Tables 4.2.6.8 and 6.1.1.4'
S S 0.3331 0.5567 'International Tables Vol C Tables 4.2.6.8 and 6.1.1.4'

loop_
_geom_angle_atom_site_label_1
_geom_angle_atom_site_label_2
_geom_angle_atom_site_label_3
_geom_angle
S1_1 Ni1_1 S2_1 88.4(3)
N1_1 Ni1_1 S1_1 90.3(2)
N1_1 Ni1_1 S2_1 173.5(3)
N1_1 Ni1_1 N2_1 81.7(3)
N2_1 Ni1_1 S1_1 169.9(3)
N2_1 Ni1_1 S2_1 100.3(3)
C1_1 S1_1 Ni1_1 99.2(3)
C9_1 S2_1 Ni1_1 111.2(3)
C2_1 N1_1 Ni1_1 110.9(4)
C3_1 N1_1 Ni1_1 107.0(4)
C3_1 N1_1 C2_1 110.8(5)
C3_1 N1_1 C6_1 110.0(6)
C6_1 N1_1 Ni1_1 107.7(5)
C6_1 N1_1 C2_1 110.4(6)
C5_1 N2_1 Ni1_1 104.6(4)
C7_1 N2_1 Ni1_1 106.0(5)
C7_1 N2_1 C5_1 111.0(7)
C8_1 N2_1 Ni1_1 119.1(4)
C8_1 N2_1 C5_1 107.4(6)
C8_1 N2_1 C7_1 108.7(6)
S1_1 C1_1 H1A_1 110.3
S1_1 C1_1 H1B_1 110.3
H1A_1 C1_1 H1B_1 108.5
C2_1 C1_1 S1_1 107.1(6)
C2_1 C1_1 H1A_1 110.3
C2_1 C1_1 H1B_1 110.3
N1_1 C2_1 H2A_1 109.6
N1_1 C2_1 H2B_1 109.6
C1_1 C2_1 N1_1 110.1(5)
C1_1 C2_1 H2A_1 109.6
C1_1 C2_1 H2B_1 109.6
H2A_1 C2_1 H2B_1 108.2
N1_1 C3_1 H3A_1 109.4
N1_1 C3_1 H3B_1 109.4
N1_1 C3_1 C4_1 111.4(6)
H3A_1 C3_1 H3B_1 108.0
C4_1 C3_1 H3A_1 109.4
C4_1 C3_1 H3B_1 109.4
C3_1 C4_1 H4A_1 108.2
C3_1 C4_1 H4B_1 108.2
H4A_1 C4_1 H4B_1 107.4
C5_1 C4_1 C3_1 116.2(7)
C5_1 C4_1 H4A_1 108.2
C5_1 C4_1 H4B_1 108.2
N2_1 C5_1 H5A_1 109.0
N2_1 C5_1 H5B_1 109.0
C4_1 C5_1 N2_1 113.0(7)
C4_1 C5_1 H5A_1 109.0
C4_1 C5_1 H5B_1 109.0
H5A_1 C5_1 H5B_1 107.8
N1_1 C6_1 H6A_1 109.6
N1_1 C6_1 H6B_1 109.6
N1_1 C6_1 C7_1 110.3(6)
H6A_1 C6_1 H6B_1 108.1
C7_1 C6_1 H6A_1 109.6
C7_1 C6_1 H6B_1 109.6
N2_1 C7_1 C6_1 110.6(6)
N2_1 C7_1 H7A_1 109.5
N2_1 C7_1 H7B_1 109.5
C6_1 C7_1 H7A_1 109.5
C6_1 C7_1 H7B_1 109.5
H7A_1 C7_1 H7B_1 108.1
N2_1 C8_1 H8A_1 109.5
N2_1 C8_1 H8B_1 109.5
N2_1 C8_1 H8C_1 109.5
H8A_1 C8_1 H8B_1 109.5
H8A_1 C8_1 H8C_1 109.5
H8B_1 C8_1 H8C_1 109.5
C10_1 C9_1 S2_1 118.6(5)
C10_1 C9_1 C14_1 118.3(7)
C14_1 C9_1 S2_1 123.0(6)
C9_1 C10_1 H10_1 119.3
C11_1 C10_1 C9_1 121.3(7)
C11_1 C10_1 H10_1 119.3
C10_1 C11_1 H11_1 119.9
C10_1 C11_1 C12_1 120.2(8)
C12_1 C11_1 H11_1 119.9
C11_1 C12_1 H12_1 120.4
C11_1 C12_1 C13_1 119.2(8)
C13_1 C12_1 H12_1 120.4
C12_1 C13_1 H13_1 119.6
C12_1 C13_1 C14_1 120.9(8)
C14_1 C13_1 H13_1 119.6
C9_1 C14_1 C13_1 119.9(7)
C9_1 C14_1 H14_1 120.1
C13_1 C14_1 H14_1 120.1
S1_2 Ni1_2 S2_2 89.2(4)
N1_2 Ni1_2 S1_2 90.7(3)
N1_2 Ni1_2 S2_2 171.7(4)
N1_2 Ni1_2 N2_2 81.3(3)
N2_2 Ni1_2 S1_2 171.5(3)
N2_2 Ni1_2 S2_2 98.2(4)
C1_2 S1_2 Ni1_2 98.8(4)
C9_2 S2_2 Ni1_2 106.3(4)
C2_2 N1_2 Ni1_2 111.7(5)
C2_2 N1_2 C3_2 109.6(7)
C2_2 N1_2 C6_2 110.1(6)
C3_2 N1_2 Ni1_2 105.5(5)
C6_2 N1_2 Ni1_2 109.4(6)
C6_2 N1_2 C3_2 110.4(8)
C5_2 N2_2 Ni1_2 105.2(5)
C7_2 N2_2 Ni1_2 105.4(6)
C7_2 N2_2 C5_2 110.2(8)
C7_2 N2_2 C8_2 107.6(7)
C8_2 N2_2 Ni1_2 120.1(5)
C8_2 N2_2 C5_2 108.3(6)
S1_2 C1_2 H1A_2 110.3
S1_2 C1_2 H1B_2 110.3
H1A_2 C1_2 H1B_2 108.6
C2_2 C1_2 S1_2 107.0(7)
C2_2 C1_2 H1A_2 110.3
C2_2 C1_2 H1B_2 110.3
N1_2 C2_2 C1_2 110.9(7)
N1_2 C2_2 H2A_2 109.5
N1_2 C2_2 H2B_2 109.5
C1_2 C2_2 H2A_2 109.5
C1_2 C2_2 H2B_2 109.5
H2A_2 C2_2 H2B_2 108.0
N1_2 C3_2 H3A_2 109.1
N1_2 C3_2 H3B_2 109.1
N1_2 C3_2 C4_2 112.4(8)
H3A_2 C3_2 H3B_2 107.9
C4_2 C3_2 H3A_2 109.1
C4_2 C3_2 H3B_2 109.1
C3_2 C4_2 H4A_2 108.6
C3_2 C4_2 H4B_2 108.6
H4A_2 C4_2 H4B_2 107.6
C5_2 C4_2 C3_2 114.7(8)
C5_2 C4_2 H4A_2 108.6
C5_2 C4_2 H4B_2 108.6
N2_2 C5_2 H5A_2 108.8
N2_2 C5_2 H5B_2 108.8
C4_2 C5_2 N2_2 113.9(8)
C4_2 C5_2 H5A_2 108.8
C4_2 C5_2 H5B_2 108.8
H5A_2 C5_2 H5B_2 107.7
N1_2 C6_2 H6A_2 110.1
N1_2 C6_2 H6B_2 110.1
N1_2 C6_2 C7_2 108.0(8)
H6A_2 C6_2 H6B_2 108.4
C7_2 C6_2 H6A_2 110.1
C7_2 C6_2 H6B_2 110.1
N2_2 C7_2 C6_2 112.5(8)
N2_2 C7_2 H7A_2 109.1
N2_2 C7_2 H7B_2 109.1
C6_2 C7_2 H7A_2 109.1
C6_2 C7_2 H7B_2 109.1
H7A_2 C7_2 H7B_2 107.8
N2_2 C8_2 H8A_2 109.5
N2_2 C8_2 H8B_2 109.5
N2_2 C8_2 H8C_2 109.5
H8A_2 C8_2 H8B_2 109.5
H8A_2 C8_2 H8C_2 109.5
H8B_2 C8_2 H8C_2 109.5
C10_2 C9_2 S2_2 119.1(7)
C14_2 C9_2 S2_2 122.9(7)
C14_2 C9_2 C10_2 117.9(8)
C9_2 C10_2 H10_2 119.6
C11_2 C10_2 C9_2 120.8(8)
C11_2 C10_2 H10_2 119.6
C10_2 C11_2 H11_2 119.1
C12_2 C11_2 C10_2 121.8(9)
C12_2 C11_2 H11_2 119.1
C11_2 C12_2 H12_2 121.2
C11_2 C12_2 C13_2 117.6(9)
C13_2 C12_2 H12_2 121.2
C12_2 C13_2 H13_2 119.2
C12_2 C13_2 C14_2 121.7(9)
C14_2 C13_2 H13_2 119.2
C9_2 C14_2 H14_2 119.9
C13_2 C14_2 C9_2 120.2(9)
C13_2 C14_2 H14_2 119.9

loop_
_geom_bond_atom_site_label_1
_geom_bond_atom_site_label_2
_geom_bond_distance
Ni1_1 S1_1 2.153(3)
Ni1_1 S2_1 2.184(3)
Ni1_1 N1_1 1.941(5)
Ni1_1 N2_1 1.986(5)
S1_1 C1_1 1.838(6)
S2_1 C9_1 1.754(6)
N1_1 C2_1 1.499(8)
N1_1 C3_1 1.485(8)
N1_1 C6_1 1.504(8)
N2_1 C5_1 1.507(8)
N2_1 C7_1 1.491(9)
N2_1 C8_1 1.482(8)
C1_1 H1A_1 0.9900
C1_1 H1B_1 0.9900
C1_1 C2_1 1.505(8)
C2_1 H2A_1 0.9900
C2_1 H2B_1 0.9900
C3_1 H3A_1 0.9900
C3_1 H3B_1 0.9900
C3_1 C4_1 1.525(9)
C4_1 H4A_1 0.9900
C4_1 H4B_1 0.9900
C4_1 C5_1 1.499(10)
C5_1 H5A_1 0.9900
C5_1 H5B_1 0.9900
C6_1 H6A_1 0.9900
C6_1 H6B_1 0.9900
C6_1 C7_1 1.522(11)
C7_1 H7A_1 0.9900
C7_1 H7B_1 0.9900
C8_1 H8A_1 0.9800
C8_1 H8B_1 0.9800
C8_1 H8C_1 0.9800
C9_1 C10_1 1.393(7)
C9_1 C14_1 1.396(6)
C10_1 H10_1 0.9500
C10_1 C11_1 1.380(8)
C11_1 H11_1 0.9500
C11_1 C12_1 1.381(8)
C12_1 H12_1 0.9500
C12_1 C13_1 1.384(8)
C13_1 H13_1 0.9500
C13_1 C14_1 1.394(7)
C14_1 H14_1 0.9500
Ni1_2 S1_2 2.152(4)
Ni1_2 S2_2 2.186(3)
Ni1_2 N1_2 1.940(5)
Ni1_2 N2_2 1.987(5)
S1_2 C1_2 1.840(6)
S2_2 C9_2 1.756(6)
N1_2 C2_2 1.496(8)
N1_2 C3_2 1.488(8)
N1_2 C6_2 1.502(8)
N2_2 C5_2 1.506(8)
N2_2 C7_2 1.490(9)
N2_2 C8_2 1.487(8)
C1_2 H1A_2 0.9900
C1_2 H1B_2 0.9900
C1_2 C2_2 1.505(9)
C2_2 H2A_2 0.9900
C2_2 H2B_2 0.9900
C3_2 H3A_2 0.9900
C3_2 H3B_2 0.9900
C3_2 C4_2 1.525(10)
C4_2 H4A_2 0.9900
C4_2 H4B_2 0.9900
C4_2 C5_2 1.498(9)
C5_2 H5A_2 0.9900
C5_2 H5B_2 0.9900
C6_2 H6A_2 0.9900
C6_2 H6B_2 0.9900
C6_2 C7_2 1.523(11)
C7_2 H7A_2 0.9900
C7_2 H7B_2 0.9900
C8_2 H8A_2 0.9800
C8_2 H8B_2 0.9800
C8_2 H8C_2 0.9800
C9_2 C10_2 1.394(7)
C9_2 C14_2 1.396(7)
C10_2 H10_2 0.9500
C10_2 C11_2 1.380(8)
C11_2 H11_2 0.9500
C11_2 C12_2 1.380(8)
C12_2 H12_2 0.9500
C12_2 C13_2 1.382(8)
C13_2 H13_2 0.9500
C13_2 C14_2 1.393(8)
C14_2 H14_2 0.9500
